data_4316319
loop_
_publ_author_name
'Chhatra B. Khadka'
'Daniel G. Macdonald'
'Yanhua Lan'
'Annie K. Powell'
'Dieter Fenske'
'John F. Corrigan'

_publ_contact_author_address
;Dept of Chemistry
The University of Western Ontario
London ON
N6A 5B7 Canada    
;
_publ_contact_author_email corrigan@uwo.ca
_publ_contact_author_name 'John F Corrigan'
_publ_section_title
;
 Trimethylsilylchalcogenolates of Co(II) and Mn(II): From Mononuclear
 Coordination Complexes to Clusters Containing -ESiMe3 Moieties (E = S,
 Se)
;
_journal_name_full 'Inorganic Chemistry'
_journal_page_first 7289
_journal_page_last 7297
_journal_paper_doi 10.1021/ic902346u
_journal_volume 49
_journal_year 2010
_chemical_formula_moiety 'C12 H34 Co N2 S2 Si2'
_chemical_formula_sum 'C12 H34 Co N2 S2 Si2'
_chemical_formula_weight 385.64
_chemical_name_systematic
; 
 ? 
;
_space_group_IT_number 15
_symmetry_cell_setting monoclinic
_symmetry_space_group_name_Hall '-C 2yc'
_symmetry_space_group_name_H-M 'C 1 2/c 1'
_atom_sites_solution_hydrogens geom
_atom_sites_solution_primary direct
_atom_sites_solution_secondary difmap
_audit_creation_method SHELXL-97
_cell_angle_alpha 90.00
_cell_angle_beta 105.225(2)
_cell_angle_gamma 90.00
_cell_formula_units_Z 12
_cell_length_a 25.0680(10)
_cell_length_b 14.3286(7)
_cell_length_c 18.7037(9)
_cell_measurement_reflns_used 10551
_cell_measurement_temperature 150(2)
_cell_measurement_theta_max 25.03
_cell_measurement_theta_min 1.70
_cell_volume 6482.4(5)
_computing_cell_refinement 'DENZO-SMN (Otwinowski & Minor, 1997)'
_computing_data_collection 'COLLECT (Nonius, 1997-2001)'
_computing_data_reduction DENZO-SMN
_computing_molecular_graphics 'SHELXTL/PC (Sheldrick, 2001)'
_computing_publication_material SHELXTL/PC
_computing_structure_refinement 'SHELXL-97 (Sheldrick, 1997)'
_computing_structure_solution 'SHELXS-97 (Sheldrick, 1990)'
_diffrn_ambient_temperature 150(2)
_diffrn_measured_fraction_theta_full 0.996
_diffrn_measured_fraction_theta_max 0.996
_diffrn_measurement_device_type 'Nonius Kappa-CCD'
_diffrn_measurement_method '\f scans, and \w scans with \k offsets'
_diffrn_radiation_monochromator graphite
_diffrn_radiation_source 'fine-focus sealed tube'
_diffrn_radiation_type MoK\a
_diffrn_radiation_wavelength 0.71073
_diffrn_reflns_av_R_equivalents 0.1740
_diffrn_reflns_av_sigmaI/netI 0.1141
_diffrn_reflns_limit_h_max 23
_diffrn_reflns_limit_h_min -29
_diffrn_reflns_limit_k_max 17
_diffrn_reflns_limit_k_min -16
_diffrn_reflns_limit_l_max 22
_diffrn_reflns_limit_l_min -22
_diffrn_reflns_number 19464
_diffrn_reflns_theta_full 25.08
_diffrn_reflns_theta_max 25.08
_diffrn_reflns_theta_min 1.87
_diffrn_standards_number 0
_exptl_absorpt_coefficient_mu 1.091
_exptl_absorpt_correction_T_max 0.9785
_exptl_absorpt_correction_T_min 0.9082
_exptl_absorpt_correction_type multi-scan
_exptl_absorpt_process_details 'DENZO-SMN (Otwinowski & Minor, 1997)'
_exptl_crystal_colour blue
_exptl_crystal_density_diffrn 1.185
_exptl_crystal_density_method 'not measured'
_exptl_crystal_description needles
_exptl_crystal_F_000 2484
_exptl_crystal_size_max 0.09
_exptl_crystal_size_mid 0.05
_exptl_crystal_size_min 0.02
_refine_diff_density_max 0.646
_refine_diff_density_min -0.692
_refine_diff_density_rms 0.096
_refine_ls_extinction_method none
_refine_ls_goodness_of_fit_ref 1.029
_refine_ls_hydrogen_treatment constr
_refine_ls_matrix_type full
_refine_ls_number_parameters 273
_refine_ls_number_reflns 5732
_refine_ls_number_restraints 0
_refine_ls_restrained_S_all 1.029
_refine_ls_R_factor_all 0.1051
_refine_ls_R_factor_gt 0.0584
_refine_ls_shift/su_max 0.001
_refine_ls_shift/su_mean 0.000
_refine_ls_structure_factor_coef Fsqd
_refine_ls_weighting_details 'calc w=1/[\s^2^(Fo^2^)+(0.0677P)^2^+0.0000P] where P=(Fo^2^+2Fc^2^)/3'
_refine_ls_weighting_scheme calc
_refine_ls_wR_factor_gt 0.1431
_refine_ls_wR_factor_ref 0.1647
_reflns_number_gt 3624
_reflns_number_total 5732
_reflns_threshold_expression I>2\s(I)
_cod_data_source_file ic902346u_si_002_2.cif
_cod_data_source_block 06175b
_cod_original_sg_symbol_H-M 'C 2/c '
_cod_database_code 4316319

loop_
_symmetry_equiv_pos_as_xyz
'x, y, z'
'-x, y, -z+1/2'
'x+1/2, y+1/2, z'
'-x+1/2, y+1/2, -z+1/2'
'-x, -y, -z'
'x, -y, z-1/2'
'-x+1/2, -y+1/2, -z'
'x+1/2, -y+1/2, z-1/2'

loop_
_atom_site_label
_atom_site_type_symbol
_atom_site_fract_x
_atom_site_fract_y
_atom_site_fract_z
_atom_site_U_iso_or_equiv
_atom_site_adp_type
_atom_site_occupancy
_atom_site_symmetry_multiplicity
_atom_site_calc_flag
_atom_site_refinement_flags
_atom_site_disorder_assembly
_atom_site_disorder_group
Co1 Co 0.74244(2) 0.85895(4) 0.33806(3) 0.0377(2) Uani 1 1 d . . .
S1 S 0.67082(4) 0.80858(8) 0.38157(7) 0.0406(3) Uani 1 1 d . . .
S2 S 0.73258(6) 0.94029(9) 0.23181(7) 0.0530(4) Uani 1 1 d . . .
Si1 Si 0.61332(5) 0.91968(9) 0.35949(8) 0.0448(4) Uani 1 1 d . . .
Si2 Si 0.69064(6) 0.85557(10) 0.14227(8) 0.0532(4) Uani 1 1 d . . .
N1 N 0.80227(15) 0.7518(3) 0.3541(2) 0.0487(10) Uani 1 1 d . . .
N2 N 0.80153(15) 0.9364(3) 0.4181(2) 0.0464(10) Uani 1 1 d . . .
C1 C 0.5771(2) 0.9271(4) 0.2597(3) 0.0593(15) Uani 1 1 d . . .
H1A H 0.5495 0.9770 0.2518 0.089 Uiso 1 1 calc R . .
H1B H 0.5588 0.8676 0.2431 0.089 Uiso 1 1 calc R . .
H1C H 0.6040 0.9408 0.2313 0.089 Uiso 1 1 calc R . .
C2 C 0.5612(2) 0.8981(4) 0.4137(3) 0.0606(14) Uani 1 1 d . . .
H2A H 0.5306 0.9424 0.3980 0.091 Uiso 1 1 calc R . .
H2B H 0.5789 0.9064 0.4667 0.091 Uiso 1 1 calc R . .
H2C H 0.5471 0.8343 0.4047 0.091 Uiso 1 1 calc R . .
C3 C 0.6474(2) 1.0357(3) 0.3848(3) 0.0599(15) Uani 1 1 d . . .
H3A H 0.6191 1.0843 0.3788 0.090 Uiso 1 1 calc R . .
H3B H 0.6714 1.0493 0.3524 0.090 Uiso 1 1 calc R . .
H3C H 0.6695 1.0343 0.4365 0.090 Uiso 1 1 calc R . .
C4 C 0.6612(2) 0.7483(3) 0.1745(3) 0.0609(15) Uani 1 1 d . . .
H4A H 0.6406 0.7124 0.1314 0.091 Uiso 1 1 calc R . .
H4B H 0.6363 0.7663 0.2046 0.091 Uiso 1 1 calc R . .
H4C H 0.6913 0.7099 0.2042 0.091 Uiso 1 1 calc R . .
C5 C 0.6322(2) 0.9225(4) 0.0800(3) 0.0715(17) Uani 1 1 d . . .
H5A H 0.6135 0.8830 0.0381 0.107 Uiso 1 1 calc R . .
H5B H 0.6468 0.9783 0.0615 0.107 Uiso 1 1 calc R . .
H5C H 0.6058 0.9410 0.1079 0.107 Uiso 1 1 calc R . .
C6 C 0.7378(3) 0.8195(5) 0.0858(3) 0.084(2) Uani 1 1 d . . .
H6A H 0.7168 0.7858 0.0418 0.126 Uiso 1 1 calc R . .
H6B H 0.7667 0.7787 0.1153 0.126 Uiso 1 1 calc R . .
H6C H 0.7549 0.8749 0.0705 0.126 Uiso 1 1 calc R . .
C7 C 0.7827(2) 0.6634(3) 0.3763(4) 0.0698(17) Uani 1 1 d . . .
H7A H 0.8128 0.6176 0.3859 0.105 Uiso 1 1 calc R . .
H7B H 0.7518 0.6405 0.3366 0.105 Uiso 1 1 calc R . .
H7C H 0.7705 0.6725 0.4215 0.105 Uiso 1 1 calc R . .
C8 C 0.8231(2) 0.7381(5) 0.2889(3) 0.0784(19) Uani 1 1 d . . .
H8A H 0.8551 0.6962 0.3014 0.118 Uiso 1 1 calc R . .
H8B H 0.8342 0.7984 0.2726 0.118 Uiso 1 1 calc R . .
H8C H 0.7940 0.7106 0.2489 0.118 Uiso 1 1 calc R . .
C9 C 0.8479(2) 0.7877(4) 0.4184(3) 0.0698(17) Uani 1 1 d . . .
H9A H 0.8405 0.7672 0.4654 0.084 Uiso 1 1 calc R . .
H9B H 0.8835 0.7597 0.4158 0.084 Uiso 1 1 calc R . .
C10 C 0.8531(2) 0.8893(5) 0.4191(3) 0.0789(19) Uani 1 1 d . . .
H10A H 0.8818 0.9085 0.4639 0.095 Uiso 1 1 calc R . .
H10B H 0.8655 0.9092 0.3753 0.095 Uiso 1 1 calc R . .
C11 C 0.7902(2) 0.9358(4) 0.4913(3) 0.0598(15) Uani 1 1 d . . .
H11A H 0.8186 0.9721 0.5262 0.090 Uiso 1 1 calc R . .
H11B H 0.7906 0.8714 0.5090 0.090 Uiso 1 1 calc R . .
H11C H 0.7538 0.9635 0.4875 0.090 Uiso 1 1 calc R . .
C12 C 0.8051(3) 1.0376(4) 0.3984(3) 0.083(2) Uani 1 1 d . . .
H12A H 0.8343 1.0681 0.4366 0.124 Uiso 1 1 calc R . .
H12B H 0.7696 1.0682 0.3955 0.124 Uiso 1 1 calc R . .
H12C H 0.8137 1.0423 0.3504 0.124 Uiso 1 1 calc R . .
Co2 Co 1.0000 0.96110(6) 0.2500 0.0395(3) Uani 1 2 d S . .
S3 S 1.03446(5) 0.88964(11) 0.16515(9) 0.0692(5) Uani 1 1 d . . .
Si3 Si 0.97727(6) 0.79378(10) 0.10318(9) 0.0544(4) Uani 1 1 d . . .
N3 N 0.94336(15) 1.0690(3) 0.2059(2) 0.0458(10) Uani 1 1 d . . .
C13 C 0.9747(3) 0.8107(5) 0.0039(3) 0.102(2) Uani 1 1 d . . .
H13A H 0.9472 0.7684 -0.0265 0.152 Uiso 1 1 calc R . .
H13B H 1.0112 0.7973 -0.0038 0.152 Uiso 1 1 calc R . .
H13C H 0.9645 0.8754 -0.0103 0.152 Uiso 1 1 calc R . .
C14 C 1.0006(2) 0.6725(4) 0.1276(4) 0.098(2) Uani 1 1 d . . .
H14A H 0.9736 0.6289 0.0978 0.147 Uiso 1 1 calc R . .
H14B H 1.0038 0.6617 0.1803 0.147 Uiso 1 1 calc R . .
H14C H 1.0366 0.6628 0.1175 0.147 Uiso 1 1 calc R . .
C15 C 0.9065(2) 0.8066(4) 0.1144(4) 0.085(2) Uani 1 1 d . . .
H15A H 0.8818 0.7622 0.0818 0.127 Uiso 1 1 calc R . .
H15B H 0.8933 0.8703 0.1013 0.127 Uiso 1 1 calc R . .
H15C H 0.9068 0.7940 0.1660 0.127 Uiso 1 1 calc R . .
C17 C 0.8873(2) 1.0550(4) 0.2176(3) 0.0677(17) Uani 1 1 d . . .
H17A H 0.8637 1.1081 0.1969 0.102 Uiso 1 1 calc R . .
H17B H 0.8904 1.0502 0.2708 0.102 Uiso 1 1 calc R . .
H17C H 0.8711 0.9974 0.1928 0.102 Uiso 1 1 calc R . .
C18 C 0.9368(2) 1.0809(4) 0.1259(3) 0.0559(14) Uani 1 1 d . . .
H18A H 0.9129 1.1346 0.1080 0.084 Uiso 1 1 calc R . .
H18B H 0.9201 1.0245 0.0996 0.084 Uiso 1 1 calc R . .
H18C H 0.9731 1.0914 0.1168 0.084 Uiso 1 1 calc R . .
C19 C 0.9698(2) 1.1531(3) 0.2460(3) 0.0645(16) Uani 1 1 d . . .
H19A H 0.9532 1.2097 0.2187 0.077 Uiso 1 1 calc R . .
H19B H 0.9629 1.1550 0.2957 0.077 Uiso 1 1 calc R . .

loop_
_atom_site_aniso_label
_atom_site_aniso_U_11
_atom_site_aniso_U_22
_atom_site_aniso_U_33
_atom_site_aniso_U_23
_atom_site_aniso_U_13
_atom_site_aniso_U_12
Co1 0.0386(4) 0.0307(4) 0.0415(4) 0.0063(3) 0.0065(3) -0.0027(3)
S1 0.0391(6) 0.0330(7) 0.0492(7) 0.0031(6) 0.0107(6) -0.0024(5)
S2 0.0674(9) 0.0415(8) 0.0444(8) 0.0089(6) 0.0046(7) -0.0125(7)
Si1 0.0412(7) 0.0387(8) 0.0532(9) -0.0029(7) 0.0104(7) 0.0034(6)
Si2 0.0679(10) 0.0476(9) 0.0420(9) 0.0004(7) 0.0108(8) -0.0062(7)
N1 0.044(2) 0.046(3) 0.056(3) 0.012(2) 0.015(2) 0.008(2)
N2 0.046(2) 0.047(3) 0.043(2) 0.013(2) 0.007(2) -0.011(2)
C1 0.053(3) 0.061(4) 0.059(3) 0.001(3) 0.006(3) 0.008(3)
C2 0.050(3) 0.065(4) 0.064(4) 0.003(3) 0.009(3) 0.009(3)
C3 0.049(3) 0.044(3) 0.086(4) -0.007(3) 0.016(3) 0.006(3)
C4 0.086(4) 0.033(3) 0.064(4) -0.005(3) 0.020(3) -0.005(3)
C5 0.097(5) 0.057(4) 0.047(3) 0.000(3) -0.005(3) -0.006(3)
C6 0.099(5) 0.102(5) 0.057(4) -0.002(4) 0.031(4) -0.009(4)
C7 0.074(4) 0.036(3) 0.106(5) 0.018(3) 0.037(4) 0.015(3)
C8 0.077(4) 0.096(5) 0.069(4) 0.004(4) 0.032(3) 0.031(4)
C9 0.047(3) 0.068(4) 0.084(4) 0.024(4) -0.001(3) 0.009(3)
C10 0.046(3) 0.111(6) 0.074(4) -0.031(4) 0.006(3) -0.001(4)
C11 0.049(3) 0.073(4) 0.054(3) -0.019(3) 0.008(3) -0.003(3)
C12 0.089(5) 0.064(4) 0.077(4) 0.017(4) -0.008(4) -0.035(4)
Co2 0.0377(5) 0.0279(5) 0.0550(6) 0.000 0.0157(4) 0.000
S3 0.0445(8) 0.0707(11) 0.0992(12) -0.0464(9) 0.0309(8) -0.0169(7)
Si3 0.0443(8) 0.0443(9) 0.0730(11) -0.0140(8) 0.0123(8) -0.0058(7)
N3 0.049(2) 0.034(2) 0.050(3) -0.0002(19) 0.005(2) 0.0039(19)
C13 0.093(5) 0.126(7) 0.074(5) -0.006(5) 0.001(4) -0.044(5)
C14 0.068(4) 0.054(4) 0.178(8) -0.002(5) 0.042(5) -0.013(3)
C15 0.049(3) 0.051(4) 0.154(7) -0.024(4) 0.025(4) -0.011(3)
C17 0.053(3) 0.066(4) 0.085(4) 0.018(3) 0.020(3) 0.025(3)
C18 0.056(3) 0.058(4) 0.045(3) 0.004(3) -0.001(3) -0.004(3)
C19 0.081(4) 0.036(3) 0.067(4) 0.003(3) 0.004(4) 0.012(3)

loop_
_atom_type_symbol
_atom_type_description
_atom_type_scat_dispersion_real
_atom_type_scat_dispersion_imag
_atom_type_scat_source
C C 0.0033 0.0016 'International Tables Vol C Tables 4.2.6.8 and 6.1.1.4'
H H 0.0000 0.0000 'International Tables Vol C Tables 4.2.6.8 and 6.1.1.4'
N N 0.0061 0.0033 'International Tables Vol C Tables 4.2.6.8 and 6.1.1.4'
Si Si 0.0817 0.0704 'International Tables Vol C Tables 4.2.6.8 and 6.1.1.4'
S S 0.1246 0.1234 'International Tables Vol C Tables 4.2.6.8 and 6.1.1.4'
Co Co 0.3494 0.9721 'International Tables Vol C Tables 4.2.6.8 and 6.1.1.4'

loop_
_geom_angle_atom_site_label_1
_geom_angle_atom_site_label_2
_geom_angle_atom_site_label_3
_geom_angle
_geom_angle_site_symmetry_1
_geom_angle_site_symmetry_3
_geom_angle_publ_flag
N1 Co1 N2 86.65(16) . . ?
N1 Co1 S2 114.17(11) . . ?
N2 Co1 S2 104.22(10) . . ?
N1 Co1 S1 108.44(11) . . ?
N2 Co1 S1 112.56(11) . . ?
S2 Co1 S1 124.31(5) . . ?
Si1 S1 Co1 104.65(6) . . ?
Si2 S2 Co1 108.51(7) . . ?
C1 Si1 C3 105.9(3) . . ?
C1 Si1 C2 109.2(2) . . ?
C3 Si1 C2 110.2(2) . . ?
C1 Si1 S1 111.63(18) . . ?
C3 Si1 S1 112.13(17) . . ?
C2 Si1 S1 107.81(18) . . ?
C6 Si2 C4 108.6(3) . . ?
C6 Si2 C5 107.4(3) . . ?
C4 Si2 C5 108.0(3) . . ?
C6 Si2 S2 110.7(2) . . ?
C4 Si2 S2 111.92(18) . . ?
C5 Si2 S2 110.08(19) . . ?
C7 N1 C8 110.0(4) . . ?
C7 N1 C9 108.0(4) . . ?
C8 N1 C9 110.3(4) . . ?
C7 N1 Co1 113.2(3) . . ?
C8 N1 Co1 112.1(3) . . ?
C9 N1 Co1 103.1(3) . . ?
C10 N2 C11 112.0(4) . . ?
C10 N2 C12 109.9(4) . . ?
C11 N2 C12 105.8(4) . . ?
C10 N2 Co1 102.7(3) . . ?
C11 N2 Co1 112.6(3) . . ?
C12 N2 Co1 114.0(3) . . ?
C10 C9 N1 113.0(4) . . ?
N2 C10 C9 112.7(5) . . ?
N3 Co2 N3 86.1(2) 2_755 . ?
N3 Co2 S3 105.40(11) 2_755 . ?
N3 Co2 S3 113.68(11) . . ?
N3 Co2 S3 113.68(11) 2_755 2_755 ?
N3 Co2 S3 105.40(11) . 2_755 ?
S3 Co2 S3 125.69(9) . 2_755 ?
Si3 S3 Co2 110.79(7) . . ?
C15 Si3 C14 108.4(3) . . ?
C15 Si3 C13 108.6(3) . . ?
C14 Si3 C13 107.1(4) . . ?
C15 Si3 S3 114.1(2) . . ?
C14 Si3 S3 110.6(2) . . ?
C13 Si3 S3 107.8(2) . . ?
C18 N3 C19 109.6(4) . . ?
C18 N3 C17 107.9(4) . . ?
C19 N3 C17 110.4(4) . . ?
C18 N3 Co2 111.4(3) . . ?
C19 N3 Co2 103.4(3) . . ?
C17 N3 Co2 114.0(3) . . ?
C19 C19 N3 111.2(4) 2_755 . ?

loop_
_geom_bond_atom_site_label_1
_geom_bond_atom_site_label_2
_geom_bond_distance
_geom_bond_site_symmetry_2
_geom_bond_publ_flag
Co1 N1 2.112(4) . ?
Co1 N2 2.122(4) . ?
Co1 S2 2.2607(14) . ?
Co1 S1 2.2746(12) . ?
S1 Si1 2.1143(17) . ?
S2 Si2 2.112(2) . ?
Si1 C1 1.852(5) . ?
Si1 C3 1.872(5) . ?
Si1 C2 1.877(5) . ?
Si2 C6 1.855(6) . ?
Si2 C4 1.872(5) . ?
Si2 C5 1.878(6) . ?
N1 C7 1.458(6) . ?
N1 C8 1.462(6) . ?
N1 C9 1.516(7) . ?
N2 C10 1.455(6) . ?
N2 C11 1.468(6) . ?
N2 C12 1.504(6) . ?
C9 C10 1.461(8) . ?
Co2 N3 2.114(4) 2_755 ?
Co2 N3 2.114(4) . ?
Co2 S3 2.2435(14) . ?
Co2 S3 2.2435(14) 2_755 ?
S3 Si3 2.1005(19) . ?
Si3 C15 1.850(5) . ?
Si3 C14 1.852(6) . ?
Si3 C13 1.857(6) . ?
N3 C18 1.472(6) . ?
N3 C19 1.482(6) . ?
N3 C17 1.490(6) . ?
C19 C19 1.480(11) 2_755 ?
